data_7226367
loop_
_publ_author_name
'Khasiyatullina, Nadezhda'
'Mironov, Vladimir Fedorovich'
'Krivolapov, Dmitry'
'Mironova, Ekaterina V.'
'Gnezdilov, Oleg I.'

_publ_section_title
;
 Synthesis, Crystal Structure and Hydrolysis of Novel Isomeric Cage
 (P--C/P--O)-Phosphoranes on the basis of
 4,4,5,5-Tetramethyl-2-(2-oxo-1,2-diphenylethoxy)-1,3,2-dioxaphospholane
 and Hexafluoroacetone
;
_journal_name_full 'RSC Adv.'
_journal_paper_doi 10.1039/C6RA17983E
_journal_year 2016
_chemical_absolute_configuration ad
_chemical_formula_moiety 'C23 H23 F6 O5 P'
_chemical_formula_sum 'C23 H23 F6 O5 P'
_chemical_formula_weight 524.38
_chemical_name_systematic
;
 ?
;
_space_group_crystal_system monoclinic
_space_group_IT_number 4
_space_group_name_Hall 'P 2yb'
_space_group_name_H-M_alt 'P 1 21 1'
_symmetry_space_group_name_Hall 'P 2yb'
_symmetry_space_group_name_H-M 'P 1 21 1'
_atom_sites_solution_hydrogens geom
_atom_sites_solution_primary direct
_atom_sites_solution_secondary difmap
_audit_creation_method SHELXL-2013
_audit_update_record
;
2016-04-18 deposited with the CCDC.
2016-08-25 downloaded from the CCDC.
;
_cell_angle_alpha 90
_cell_angle_beta 101.517(8)
_cell_angle_gamma 90
_cell_formula_units_Z 2
_cell_length_a 9.485(6)
_cell_length_b 11.002(7)
_cell_length_c 12.115(8)
_cell_measurement_reflns_used 3685
_cell_measurement_temperature 296(2)
_cell_measurement_theta_max 21.80
_cell_measurement_theta_min 2.50
_cell_volume 1238.8(14)
_computing_cell_refinement 'Bruker SAINT'
_computing_data_collection 'Bruker APEX2'
_computing_data_reduction 'Bruker SAINT'
_computing_molecular_graphics 'Bruker SHELXTL'
_computing_publication_material 'Bruker SHELXTL'
_computing_structure_refinement 'SHELXL-97 (Sheldrick, 2008)'
_computing_structure_solution 'SHELXS-97 (Sheldrick, 2008)'
_diffrn_ambient_temperature 296(2)
_diffrn_measured_fraction_theta_full 0.999
_diffrn_measured_fraction_theta_max 0.999
_diffrn_measurement_device_type 'Bruker APEX-II CCD'
_diffrn_measurement_method '\w scans'
_diffrn_radiation_monochromator graphite
_diffrn_radiation_source 'sealed tube'
_diffrn_radiation_type MoK\a
_diffrn_radiation_wavelength 0.71073
_diffrn_reflns_av_R_equivalents 0.0709
_diffrn_reflns_av_unetI/netI 0.0825
_diffrn_reflns_Laue_measured_fraction_full 0.999
_diffrn_reflns_Laue_measured_fraction_max 0.999
_diffrn_reflns_limit_h_max 11
_diffrn_reflns_limit_h_min -11
_diffrn_reflns_limit_k_max 13
_diffrn_reflns_limit_k_min -13
_diffrn_reflns_limit_l_max 14
_diffrn_reflns_limit_l_min -14
_diffrn_reflns_number 12827
_diffrn_reflns_point_group_measured_fraction_full 0.939
_diffrn_reflns_point_group_measured_fraction_max 0.933
_diffrn_reflns_theta_full 25.242
_diffrn_reflns_theta_max 26.000
_diffrn_reflns_theta_min 1.715
_exptl_absorpt_coefficient_mu 0.187
_exptl_absorpt_correction_T_max 0.7457
_exptl_absorpt_correction_T_min 0.4139
_exptl_absorpt_correction_type multi-scan
_exptl_absorpt_process_details SADABS
_exptl_crystal_colour colorless
_exptl_crystal_density_diffrn 1.406
_exptl_crystal_description prism
_exptl_crystal_F_000 540
_exptl_crystal_size_max 0.300
_exptl_crystal_size_mid 0.200
_exptl_crystal_size_min 0.200
_refine_diff_density_max 0.336
_refine_diff_density_min -0.479
_refine_diff_density_rms 0.111
_refine_ls_abs_structure_details
;
 Flack x determined using 1038 quotients [(I+)-(I-)]/[(I+)+(I-)]
 (Parsons and Flack (2004), Acta Cryst. A60, s61).
;
_refine_ls_abs_structure_Flack 0.0(2)
_refine_ls_extinction_method none
_refine_ls_goodness_of_fit_ref 1.000
_refine_ls_hydrogen_treatment constr
_refine_ls_matrix_type full
_refine_ls_number_parameters 320
_refine_ls_number_reflns 4529
_refine_ls_number_restraints 1
_refine_ls_restrained_S_all 1.000
_refine_ls_R_factor_all 0.1100
_refine_ls_R_factor_gt 0.0667
_refine_ls_shift/su_max 0.000
_refine_ls_shift/su_mean 0.000
_refine_ls_structure_factor_coef Fsqd
_refine_ls_weighting_details
;
 w=1/[\s^2^(Fo^2^)+(0.1250P)^2^]
 where P=(Fo^2^+2Fc^2^)/3
;
_refine_ls_weighting_scheme calc
_refine_ls_wR_factor_gt 0.1629
_refine_ls_wR_factor_ref 0.2021
_reflns_Friedel_coverage 0.770
_reflns_Friedel_fraction_full 0.872
_reflns_Friedel_fraction_max 0.859
_reflns_number_gt 2921
_reflns_number_total 4529
_reflns_threshold_expression 'I > 2\s(I)'
_cod_data_source_file c6ra17983e2.cif
_cod_data_source_block k51_fin
_cod_database_code 7226367
_shelx_space_group_comment
;
The symmetry employed for this shelxl refinement is uniquely defined
by the following loop, which should always be used as a source of
symmetry information in preference to the above space-group names.
They are only intended as comments.
;
_shelx_estimated_absorpt_t_min 0.946
_shelx_estimated_absorpt_t_max 0.963
_shelxl_version_number 2013-2

loop_
_space_group_symop_operation_xyz
'x, y, z'
'-x, y+1/2, -z'

loop_
_atom_site_label
_atom_site_type_symbol
_atom_site_fract_x
_atom_site_fract_y
_atom_site_fract_z
_atom_site_U_iso_or_equiv
_atom_site_adp_type
_atom_site_occupancy
_atom_site_site_symmetry_order
_atom_site_calc_flag
_atom_site_refinement_flags_posn
_atom_site_refinement_flags_adp
P1 P 0.37274(19) 0.86985(17) 0.69231(14) 0.0448(5) Uani 1 1 d . .
O7 O 0.2948(5) 0.8979(4) 0.8055(4) 0.0451(11) Uani 1 1 d . .
O3 O 0.5019(5) 0.8140(5) 0.7810(4) 0.0537(13) Uani 1 1 d . .
O5 O 0.0934(5) 0.9061(4) 0.6669(4) 0.0512(13) Uani 1 1 d . .
O1 O 0.4393(5) 0.8249(5) 0.5867(4) 0.0554(14) Uani 1 1 d . .
O2 O 0.3679(5) 1.0134(4) 0.6625(4) 0.0470(11) Uani 1 1 d . .
F5 F 0.1853(6) 0.9469(6) 0.4615(4) 0.0856(16) Uani 1 1 d . .
F4 F 0.1980(6) 0.7550(6) 0.4367(4) 0.0891(18) Uani 1 1 d . .
C4 C 0.1835(7) 0.9757(6) 0.7597(6) 0.0424(16) Uani 1 1 d . .
C6 C 0.1802(7) 0.8218(7) 0.6215(6) 0.0476(17) Uani 1 1 d . .
F6 F -0.0005(6) 0.8348(7) 0.4571(5) 0.101(2) Uani 1 1 d . .
C19 C 0.0878(7) 1.0141(7) 0.8385(6) 0.0492(17) Uani 1 1 d . .
F2 F 0.2207(7) 0.6090(5) 0.6167(7) 0.109(2) Uani 1 1 d . .
C14 C 0.4546(9) 1.1529(8) 0.8675(7) 0.059(2) Uani 1 1 d . .
H14 H 0.4983 1.0770 0.8696 0.071 Uiso 1 1 calc R U
C3 C 0.2596(7) 1.0790(6) 0.7072(6) 0.0429(15) Uani 1 1 d . .
H3 H 0.1915 1.1169 0.6453 0.051 Uiso 1 1 calc R U
F1 F 0.1618(9) 0.6776(6) 0.7623(6) 0.125(3) Uani 1 1 d . .
C13 C 0.3298(7) 1.1761(7) 0.7886(6) 0.0457(16) Uani 1 1 d . .
C8 C 0.6166(8) 0.7526(8) 0.7347(7) 0.062(2) Uani 1 1 d . .
C16 C 0.4537(10) 1.3532(9) 0.9397(7) 0.075(3) Uani 1 1 d . .
H16 H 0.4944 1.4124 0.9911 0.090 Uiso 1 1 calc R U
C20 C 0.1121(9) 0.9756(10) 0.9475(7) 0.071(2) Uani 1 1 d . .
H20 H 0.1872 0.9221 0.9741 0.085 Uiso 1 1 calc R U
C25 C 0.1410(9) 0.6923(8) 0.6531(9) 0.065(2) Uani 1 1 d . .
F3 F 0.0067(6) 0.6631(6) 0.6135(9) 0.132(3) Uani 1 1 d . .
C26 C 0.1409(8) 0.8385(9) 0.4949(7) 0.066(2) Uani 1 1 d . .
C24 C -0.0241(9) 1.0934(8) 0.8002(8) 0.064(2) Uani 1 1 d . .
H24 H -0.0412 1.1201 0.7259 0.077 Uiso 1 1 calc R U
C11 C 0.7582(9) 0.7859(11) 0.8128(8) 0.084(3) Uani 1 1 d . .
H112 H 0.7690 0.8727 0.8153 0.126 Uiso 1 1 calc R U
H113 H 0.8367 0.7501 0.7851 0.126 Uiso 1 1 calc R U
H111 H 0.7581 0.7558 0.8872 0.126 Uiso 1 1 calc R U
C15 C 0.5139(10) 1.2417(9) 0.9426(8) 0.071(2) Uani 1 1 d . .
H15 H 0.5965 1.2247 0.9960 0.085 Uiso 1 1 calc R U
C10 C 0.6310(11) 0.7178(11) 0.5261(10) 0.092(3) Uani 1 1 d . .
H101 H 0.5793 0.6431 0.5279 0.137 Uiso 1 1 calc R U
H103 H 0.7325 0.7016 0.5411 0.137 Uiso 1 1 calc R U
H102 H 0.6033 0.7544 0.4530 0.137 Uiso 1 1 calc R U
C23 C -0.1107(10) 1.1331(10) 0.8719(10) 0.079(3) Uani 1 1 d . .
H23 H -0.1866 1.1858 0.8459 0.095 Uiso 1 1 calc R U
C18 C 0.2700(10) 1.2917(8) 0.7862(7) 0.066(2) Uani 1 1 d . .
H18 H 0.1871 1.3097 0.7335 0.079 Uiso 1 1 calc R U
C17 C 0.3317(11) 1.3790(10) 0.8604(9) 0.088(3) Uani 1 1 d . .
H17 H 0.2913 1.4562 0.8574 0.106 Uiso 1 1 calc R U
C7 C 0.5960(8) 0.8044(9) 0.6154(7) 0.063(2) Uani 1 1 d . .
C22 C -0.0844(11) 1.0947(12) 0.9808(9) 0.088(3) Uani 1 1 d . .
H22 H -0.1419 1.1226 1.0293 0.105 Uiso 1 1 calc R U
C9 C 0.6701(9) 0.9270(9) 0.6074(9) 0.076(3) Uani 1 1 d . .
H93 H 0.6359 0.9617 0.5342 0.114 Uiso 1 1 calc R U
H92 H 0.7722 0.9152 0.6190 0.114 Uiso 1 1 calc R U
H91 H 0.6484 0.9810 0.6640 0.114 Uiso 1 1 calc R U
C12 C 0.5873(11) 0.6171(9) 0.7425(12) 0.098(4) Uani 1 1 d . .
H123 H 0.5751 0.5977 0.8172 0.147 Uiso 1 1 calc R U
H121 H 0.6671 0.5719 0.7257 0.147 Uiso 1 1 calc R U
H122 H 0.5014 0.5963 0.6893 0.147 Uiso 1 1 calc R U
C21 C 0.0237(12) 1.0168(12) 1.0194(9) 0.092(3) Uani 1 1 d . .
H21 H 0.0397 0.9904 1.0937 0.110 Uiso 1 1 calc R U

loop_
_atom_site_aniso_label
_atom_site_aniso_U_11
_atom_site_aniso_U_22
_atom_site_aniso_U_33
_atom_site_aniso_U_23
_atom_site_aniso_U_13
_atom_site_aniso_U_12
P1 0.0411(9) 0.0433(9) 0.0492(10) -0.0042(8) 0.0070(7) -0.0012(8)
O7 0.040(2) 0.044(3) 0.050(3) 0.003(2) 0.007(2) 0.004(2)
O3 0.045(3) 0.057(3) 0.060(3) 0.005(2) 0.012(2) 0.019(2)
O5 0.039(2) 0.045(3) 0.068(3) -0.011(2) 0.005(2) 0.000(2)
O1 0.042(3) 0.064(3) 0.059(3) -0.017(2) 0.009(2) 0.004(2)
O2 0.051(3) 0.041(3) 0.052(3) -0.004(2) 0.017(2) -0.004(2)
F5 0.097(4) 0.094(4) 0.057(3) 0.007(3) -0.004(3) -0.008(4)
F4 0.083(4) 0.103(4) 0.078(4) -0.041(3) 0.008(3) -0.003(3)
C4 0.036(3) 0.039(4) 0.052(4) -0.003(3) 0.007(3) 0.002(3)
C6 0.039(4) 0.044(4) 0.060(4) -0.014(3) 0.009(3) -0.004(3)
F6 0.065(3) 0.141(6) 0.085(4) -0.024(4) -0.013(3) 0.000(4)
C19 0.046(4) 0.047(4) 0.057(4) -0.007(3) 0.016(3) -0.005(3)
F2 0.097(4) 0.055(3) 0.187(7) -0.013(4) 0.061(5) 0.004(3)
C14 0.060(5) 0.051(5) 0.060(5) -0.003(4) 0.000(4) 0.006(4)
C3 0.040(4) 0.041(4) 0.047(4) -0.002(3) 0.006(3) 0.004(3)
F1 0.195(8) 0.081(4) 0.105(5) 0.011(4) 0.048(5) -0.058(5)
C13 0.042(4) 0.048(4) 0.047(4) 0.005(3) 0.008(3) 0.002(3)
C8 0.047(4) 0.059(5) 0.080(6) -0.008(4) 0.014(4) 0.012(4)
C16 0.084(6) 0.070(6) 0.066(5) -0.024(5) 0.004(4) -0.003(5)
C20 0.061(5) 0.092(7) 0.061(5) -0.001(5) 0.019(4) 0.006(5)
C25 0.055(5) 0.051(5) 0.092(7) -0.011(5) 0.020(4) -0.014(4)
F3 0.060(3) 0.076(4) 0.251(9) -0.001(5) 0.013(5) -0.027(3)
C26 0.047(4) 0.079(7) 0.070(5) -0.020(5) 0.004(4) -0.007(4)
C24 0.055(5) 0.058(5) 0.083(6) 0.001(4) 0.024(4) 0.008(4)
C11 0.056(5) 0.107(8) 0.086(7) -0.006(6) 0.006(5) 0.016(5)
C15 0.069(5) 0.068(6) 0.068(5) -0.008(4) -0.006(4) -0.002(5)
C10 0.081(7) 0.101(8) 0.099(8) -0.033(6) 0.031(6) 0.017(6)
C23 0.061(5) 0.074(7) 0.108(9) -0.008(6) 0.031(5) 0.014(5)
C18 0.067(5) 0.056(5) 0.070(5) -0.002(4) -0.001(4) 0.015(4)
C17 0.092(7) 0.057(5) 0.109(7) -0.021(6) 0.003(6) 0.019(6)
C7 0.042(4) 0.073(6) 0.076(5) -0.023(5) 0.020(4) 0.005(4)
C22 0.083(7) 0.107(9) 0.081(7) -0.025(6) 0.036(6) 0.007(7)
C9 0.052(5) 0.078(6) 0.103(7) 0.000(5) 0.030(5) -0.010(5)
C12 0.077(7) 0.061(6) 0.157(11) -0.002(7) 0.028(7) 0.019(6)
C21 0.092(7) 0.122(10) 0.068(6) -0.006(6) 0.034(5) 0.009(7)

loop_
_atom_type_symbol
_atom_type_description
_atom_type_scat_dispersion_real
_atom_type_scat_dispersion_imag
_atom_type_scat_source
C C 0.0033 0.0016 'International Tables Vol C Tables 4.2.6.8 and 6.1.1.4'
H H 0.0000 0.0000 'International Tables Vol C Tables 4.2.6.8 and 6.1.1.4'
O O 0.0106 0.0060 'International Tables Vol C Tables 4.2.6.8 and 6.1.1.4'
F F 0.0171 0.0103 'International Tables Vol C Tables 4.2.6.8 and 6.1.1.4'
P P 0.1023 0.0942 'International Tables Vol C Tables 4.2.6.8 and 6.1.1.4'

loop_
_geom_angle_atom_site_label_1
_geom_angle_atom_site_label_2
_geom_angle_atom_site_label_3
_geom_angle
O3 P1 O1 92.7(3)
O3 P1 O2 120.9(3)
O1 P1 O2 96.9(3)
O3 P1 O7 85.7(2)
O1 P1 O7 172.3(3)
O2 P1 O7 90.3(2)
O3 P1 C6 136.9(3)
O1 P1 C6 92.8(3)
O2 P1 C6 100.7(3)
O7 P1 C6 83.3(3)
C4 O7 P1 101.9(4)
C8 O3 P1 116.5(5)
C6 O5 C4 109.9(5)
C7 O1 P1 113.3(4)
C3 O2 P1 113.2(4)
O7 C4 O5 105.2(5)
O7 C4 C19 115.3(6)
O5 C4 C19 107.3(5)
O7 C4 C3 103.7(5)
O5 C4 C3 108.3(5)
C19 C4 C3 116.4(5)
O5 C6 C26 105.6(6)
O5 C6 C25 108.7(6)
C26 C6 C25 109.9(7)
O5 C6 P1 102.6(4)
C26 C6 P1 115.9(5)
C25 C6 P1 113.4(6)
C20 C19 C24 119.5(7)
C20 C19 C4 121.4(7)
C24 C19 C4 119.0(7)
C15 C14 C13 120.3(8)
O2 C3 C13 110.1(5)
O2 C3 C4 102.2(5)
C13 C3 C4 115.5(6)
C14 C13 C18 118.1(7)
C14 C13 C3 121.5(6)
C18 C13 C3 120.4(6)
O3 C8 C12 105.4(7)
O3 C8 C11 106.2(7)
C12 C8 C11 110.2(8)
O3 C8 C7 102.9(6)
C12 C8 C7 115.6(8)
C11 C8 C7 115.3(8)
C15 C16 C17 119.8(9)
C19 C20 C21 119.7(9)
F3 C25 F1 106.3(8)
F3 C25 F2 106.7(7)
F1 C25 F2 105.7(9)
F3 C25 C6 113.7(8)
F1 C25 C6 111.8(7)
F2 C25 C6 112.2(7)
F6 C26 F4 106.6(7)
F6 C26 F5 106.1(8)
F4 C26 F5 105.4(7)
F6 C26 C6 111.9(7)
F4 C26 C6 114.0(8)
F5 C26 C6 112.4(6)
C23 C24 C19 120.2(9)
C16 C15 C14 120.8(8)
C22 C23 C24 119.7(10)
C17 C18 C13 120.7(8)
C18 C17 C16 120.3(9)
O1 C7 C10 106.3(7)
O1 C7 C8 102.3(6)
C10 C7 C8 115.7(9)
O1 C7 C9 107.7(7)
C10 C7 C9 109.7(8)
C8 C7 C9 114.4(7)
C21 C22 C23 120.9(9)
C22 C21 C20 120.0(10)

loop_
_geom_bond_atom_site_label_1
_geom_bond_atom_site_label_2
_geom_bond_distance
P1 O3 1.584(5)
P1 O1 1.613(5)
P1 O2 1.619(5)
P1 O7 1.711(5)
P1 C6 1.930(7)
O7 C4 1.387(8)
O3 C8 1.482(9)
O5 C6 1.421(8)
O5 C4 1.482(8)
O1 C7 1.474(9)
O2 C3 1.446(8)
F5 C26 1.354(11)
F4 C26 1.336(10)
C4 C19 1.503(10)
C4 C3 1.550(10)
C6 C26 1.516(12)
C6 C25 1.540(12)
F6 C26 1.329(9)
C19 C20 1.362(11)
C19 C24 1.381(11)
F2 C25 1.319(10)
C14 C15 1.376(12)
C14 C13 1.388(10)
C3 C13 1.515(10)
F1 C25 1.309(11)
C13 C18 1.391(11)
C8 C12 1.523(14)
C8 C11 1.525(12)
C8 C7 1.529(13)
C16 C15 1.350(14)
C16 C17 1.378(13)
C20 C21 1.399(13)
C25 F3 1.308(10)
C24 C23 1.380(12)
C10 C7 1.527(12)
C23 C22 1.360(15)
C18 C17 1.364(13)
C7 C9 1.534(13)
C22 C21 1.347(15)

loop_
_geom_torsion_atom_site_label_1
_geom_torsion_atom_site_label_2
_geom_torsion_atom_site_label_3
_geom_torsion_atom_site_label_4
_geom_torsion
O3 P1 O7 C4 167.1(4)
O2 P1 O7 C4 46.1(4)
C6 P1 O7 C4 -54.6(4)
O1 P1 O3 C8 0.7(5)
O2 P1 O3 C8 -99.0(6)
O7 P1 O3 C8 173.2(5)
C6 P1 O3 C8 97.7(6)
O3 P1 O1 C7 -23.0(6)
O2 P1 O1 C7 98.6(6)
C6 P1 O1 C7 -160.2(6)
O3 P1 O2 C3 -108.3(4)
O1 P1 O2 C3 154.3(4)
O7 P1 O2 C3 -23.2(4)
C6 P1 O2 C3 60.1(5)
P1 O7 C4 O5 59.5(5)
P1 O7 C4 C19 177.4(5)
P1 O7 C4 C3 -54.1(5)
C6 O5 C4 O7 -29.4(7)
C6 O5 C4 C19 -152.7(6)
C6 O5 C4 C3 81.0(6)
C4 O5 C6 C26 -131.6(6)
C4 O5 C6 C25 110.5(6)
C4 O5 C6 P1 -9.8(6)
O7 C4 C19 C20 1.0(10)
O5 C4 C19 C20 117.8(8)
C3 C4 C19 C20 -120.8(8)
O7 C4 C19 C24 178.8(7)
O5 C4 C19 C24 -64.4(8)
C3 C4 C19 C24 57.0(9)
P1 O2 C3 C13 119.0(5)
P1 O2 C3 C4 -4.2(6)
O7 C4 C3 O2 37.9(6)
O5 C4 C3 O2 -73.5(6)
C19 C4 C3 O2 165.6(6)
O7 C4 C3 C13 -81.6(7)
O5 C4 C3 C13 167.0(5)
C19 C4 C3 C13 46.1(8)
C15 C14 C13 C18 1.7(12)
C15 C14 C13 C3 -178.2(8)
O2 C3 C13 C14 -43.1(9)
C4 C3 C13 C14 71.9(9)
O2 C3 C13 C18 137.0(7)
C4 C3 C13 C18 -107.9(8)
P1 O3 C8 C12 -101.9(8)
P1 O3 C8 C11 141.2(7)
P1 O3 C8 C7 19.6(8)
C24 C19 C20 C21 -0.1(13)
C4 C19 C20 C21 177.7(8)
O5 C6 C25 F3 60.8(10)
C26 C6 C25 F3 -54.3(10)
P1 C6 C25 F3 174.3(7)
O5 C6 C25 F1 -59.5(9)
C26 C6 C25 F1 -174.6(8)
P1 C6 C25 F1 54.0(9)
O5 C6 C25 F2 -178.0(7)
C26 C6 C25 F2 66.9(9)
P1 C6 C25 F2 -64.5(9)
O5 C6 C26 F6 -50.4(9)
C25 C6 C26 F6 66.6(9)
P1 C6 C26 F6 -163.3(6)
O5 C6 C26 F4 -171.4(6)
C25 C6 C26 F4 -54.4(9)
P1 C6 C26 F4 75.7(8)
O5 C6 C26 F5 68.8(8)
C25 C6 C26 F5 -174.2(7)
P1 C6 C26 F5 -44.1(8)
C20 C19 C24 C23 -0.1(12)
C4 C19 C24 C23 -177.9(7)
C17 C16 C15 C14 -0.3(16)
C13 C14 C15 C16 -1.2(15)
C19 C24 C23 C22 0.6(15)
C14 C13 C18 C17 -0.8(13)
C3 C13 C18 C17 179.1(9)
C13 C18 C17 C16 -0.7(17)
C15 C16 C17 C18 1.3(17)
P1 O1 C7 C10 158.0(7)
P1 O1 C7 C8 36.3(8)
P1 O1 C7 C9 -84.5(7)
O3 C8 C7 O1 -31.8(8)
C12 C8 C7 O1 82.5(8)
C11 C8 C7 O1 -146.9(7)
O3 C8 C7 C10 -146.8(7)
C12 C8 C7 C10 -32.5(11)
C11 C8 C7 C10 98.1(10)
O3 C8 C7 C9 84.3(7)
C12 C8 C7 C9 -161.4(7)
C11 C8 C7 C9 -30.8(10)
C24 C23 C22 C21 -1.0(17)
C23 C22 C21 C20 0.9(18)
C19 C20 C21 C22 -0.3(16)
